data_1515512
loop_
_publ_author_name
'Serpell, Christopher J.'
'Cookson, James'
'Thompson, Amber L.'
'Beer, Paul D.'

_publ_section_title
;
 A dual-functional tetrakis-imidazolium macrocycle for supramolecular
 assembly
;
_journal_issue 3
_journal_name_full 'Chemical Science'
_journal_page_first 494
_journal_paper_doi 10.1039/c0sc00511h
_journal_volume 2
_journal_year 2011
_chemical_formula_moiety
;
C40 H36 N8, 2(H2 O), 4(N3), 1.29(C3 H6 O) 0.71(C3 H7 N O)
;
_chemical_formula_sum 'C46 H52.71 N20.71 O4'
_chemical_formula_weight 959.71
_chemical_melting_point ?
_space_group_IT_number 14
_symmetry_cell_setting monoclinic
_symmetry_space_group_name_Hall '-P 2yn'
_symmetry_space_group_name_H-M 'P 1 21/n 1'
_atom_sites_solution_hydrogens geom
_atom_sites_solution_primary direct
_audit_creation_date 08-09-16
_audit_creation_method CRYSTALS_ver_12.86
_cell_angle_alpha 90
_cell_angle_beta 93.0774(5)
_cell_angle_gamma 90
_cell_formula_units_Z 2
_cell_length_a 8.01430(10)
_cell_length_b 22.0345(3)
_cell_length_c 13.2696(2)
_cell_measurement_reflns_used 5478
_cell_measurement_temperature 150
_cell_measurement_theta_max 27
_cell_measurement_theta_min 5
_cell_volume 2339.91(6)
_computing_cell_refinement 'DENZO/SCALEPACK (Otwinowski & Minor, 1997)'
_computing_data_collection 'COLLECT (Nonius, 1997-2001).'
_computing_data_reduction 'DENZO/SCALEPACK (Otwinowski & Minor, 1997)'
_computing_molecular_graphics 'CAMERON (Watkin et al., 1996)'
_computing_publication_material 'CRYSTALS (Betteridge et al., 2003)'
_computing_structure_refinement 'CRYSTALS (Betteridge et al., 2003)'
_computing_structure_solution 'SIR92 (Altomare et al., 1994)'
_diffrn_ambient_temperature 150
_diffrn_measured_fraction_theta_full 0.993
_diffrn_measured_fraction_theta_max 0.992
_diffrn_measurement_device 'Nonius KappaCCD'
_diffrn_measurement_device_type Area
_diffrn_measurement_method \w
_diffrn_radiation_monochromator graphite
_diffrn_radiation_type 'Mo K\a'
_diffrn_radiation_wavelength 0.71073
_diffrn_reflns_av_R_equivalents 0.053
_diffrn_reflns_limit_h_max 10
_diffrn_reflns_limit_h_min -10
_diffrn_reflns_limit_k_max 27
_diffrn_reflns_limit_k_min -28
_diffrn_reflns_limit_l_max 17
_diffrn_reflns_limit_l_min -17
_diffrn_reflns_number 45230
_diffrn_reflns_theta_full 26.934
_diffrn_reflns_theta_max 27.483
_diffrn_reflns_theta_min 5.151
_diffrn_standards_number 0
_exptl_absorpt_coefficient_mu 0.094
_exptl_absorpt_correction_T_max 0.99
_exptl_absorpt_correction_T_min 0.90
_exptl_absorpt_correction_type multi-scan
_exptl_absorpt_process_details 'DENZO/SCALEPACK (Otwinowski & Minor, 1997)'
_exptl_crystal_colour clear_pale_colourless
_exptl_crystal_density_diffrn 1.362
_exptl_crystal_density_meas ?
_exptl_crystal_density_method 'not measured'
_exptl_crystal_description plate
_exptl_crystal_F_000 1011.363
_exptl_crystal_size_max 0.20
_exptl_crystal_size_mid 0.15
_exptl_crystal_size_min 0.10
_refine_diff_density_max 0.96
_refine_diff_density_min -0.61
_refine_ls_extinction_coef 250(70)
_refine_ls_extinction_method 'Larson (1970), Equation 22'
_refine_ls_goodness_of_fit_ref 0.9538
_refine_ls_hydrogen_treatment constr
_refine_ls_matrix_type full
_refine_ls_number_parameters 318
_refine_ls_number_reflns 5343
_refine_ls_number_restraints 10
_refine_ls_R_factor_all 0.0820
_refine_ls_R_factor_gt 0.0553
_refine_ls_shift/su_max 0.000581
_refine_ls_structure_factor_coef Fsqd
_refine_ls_weighting_details
;
Method= Modified Sheldrick
w=1/[\s^2^(F^2^) + ( 0.08P)^2^ + 1.48P]
,where P=(max(Fo^2^,0) + 2Fc^2^)/3
;
_refine_ls_weighting_scheme calc
_refine_ls_wR_factor_all 0.1487
_refine_ls_wR_factor_gt 0.1362
_refine_ls_wR_factor_ref 0.1487
_reflns_limit_h_max 10
_reflns_limit_h_min -10
_reflns_limit_k_max 28
_reflns_limit_k_min 0
_reflns_limit_l_max 17
_reflns_limit_l_min 0
_reflns_number_gt 3798
_reflns_number_total 5343
_reflns_threshold_expression I>2.0\s(I)
_oxford_diffrn_Wilson_B_factor 2.29
_oxford_diffrn_Wilson_scale 12.28
_oxford_refine_ls_r_factor_ref 0.0820
_oxford_refine_ls_scale 0.4221(9)
_oxford_reflns_number_all 5343
_oxford_reflns_threshold_expression_ref I>-3.0\s(I)
_oxford_structure_analysis_title 002CJS08
_cod_data_source_file c0sc00511h.txt
_cod_data_source_block 1.N3
_cod_depositor_comments
;
The following automatic conversions were performed:

'_chemical_melting_point' value 'not measured' was changed to '?' -
the value is undefined or not given.

'_symmetry_cell_setting' value
'Monoclinic' changed to 'monoclinic' according to
/usr/data/users/saulius/automatic-downloads/retrospective/RSC/lib/dictionaries/cif_core.dic
dictionary named 'cif_core.dic' version 2.4.2 from 2011-04-26.

Automatic conversion script
Id: cif_fix_values 2281 2013-09-26 08:29:07Z andrius 

The following automatic conversions were performed:

'_exptl_crystal_density_meas' value 'not measured' was changed to '?'
- the value is perceived as not measured.

Automatic conversion script
Id: cif_fix_values 3008 2015-01-20 13:52:24Z robertas 
;
_cod_original_sg_symbol_H-M 'P 1 21/n 1 '
_cod_database_code 1515512

loop_
_symmetry_equiv_pos_as_xyz
x,y,z
-x,-y,-z
-x+1/2,y+1/2,-z+1/2
x+1/2,-y+1/2,z+1/2

loop_
_atom_site_label
_atom_site_type_symbol
_atom_site_fract_x
_atom_site_fract_y
_atom_site_fract_z
_atom_site_U_iso_or_equiv
_atom_site_occupancy
_atom_site_adp_type
_atom_site_refinement_flags_posn
_atom_site_refinement_flags_occupancy
_atom_site_disorder_group
N1 N -0.28563(18) 0.67039(7) 1.28069(11) 0.0262 1.0000 Uani . . .
C2 C -0.3854(2) 0.70888(8) 1.22164(13) 0.0283 1.0000 Uani . . .
C3 C -0.3065(2) 0.71875(9) 1.13602(14) 0.0297 1.0000 Uani . . .
N4 N -0.15980(18) 0.68540(7) 1.14298(11) 0.0261 1.0000 Uani . . .
C5 C -0.1500(2) 0.65647(8) 1.23180(13) 0.0270 1.0000 Uani . . .
C6 C -0.0415(2) 0.68092(8) 1.06553(13) 0.0272 1.0000 Uani . . .
C7 C -0.1025(2) 0.67832(8) 0.96595(13) 0.0283 1.0000 Uani . . .
C8 C 0.0085(2) 0.67430(9) 0.88960(13) 0.0286 1.0000 Uani . . .
C9 C 0.1782(2) 0.67267(9) 0.91506(13) 0.0282 1.0000 Uani . . .
N10 N 0.29377(18) 0.66813(7) 0.83607(11) 0.0273 1.0000 Uani . . .
C11 C 0.4427(2) 0.69937(9) 0.83175(14) 0.0303 1.0000 Uani . . .
C12 C 0.5125(2) 0.68265(8) 0.74582(14) 0.0288 1.0000 Uani . . .
N13 N 0.40525(18) 0.64098(7) 0.69860(11) 0.0256 1.0000 Uani . . .
C14 C 0.2740(2) 0.63276(8) 0.75423(13) 0.0266 1.0000 Uani . . .
C15 C 0.4308(2) 0.61117(8) 0.59993(13) 0.0286 1.0000 Uani . . .
C16 C 0.4013(2) 0.54383(8) 0.60483(12) 0.0251 1.0000 Uani . . .
C17 C 0.2549(2) 0.51830(9) 0.56283(14) 0.0303 1.0000 Uani . . .
C18 C 0.2294(2) 0.45626(9) 0.56739(14) 0.0305 1.0000 Uani . . .
C19 C 0.3501(2) 0.41871(8) 0.61385(13) 0.0259 1.0000 Uani . . .
C20 C 0.3233(2) 0.35097(8) 0.61725(13) 0.0290 1.0000 Uani . . .
C21 C 0.4974(2) 0.44399(8) 0.65540(13) 0.0284 1.0000 Uani . . .
C22 C 0.5221(2) 0.50615(8) 0.65077(13) 0.0276 1.0000 Uani . . .
C23 C 0.2391(2) 0.67494(11) 1.01481(15) 0.0398 1.0000 Uani . . .
C24 C 0.1279(2) 0.67944(10) 1.09097(15) 0.0378 1.0000 Uani . . .
N25 N 0.82533(18) 0.31205(7) 0.59988(11) 0.0278 1.0000 Uani . . .
N26 N 0.7356(2) 0.30344(8) 0.66536(13) 0.0401 1.0000 Uani . . .
N27 N 0.9180(2) 0.31942(8) 0.53438(13) 0.0386 1.0000 Uani . . .
N28 N -0.06718(19) 0.50299(8) 0.72139(14) 0.0368 1.0000 Uani . . .
N29 N -0.0880(2) 0.45043(8) 0.72481(18) 0.0512 1.0000 Uani . . .
N30 N -0.0479(2) 0.55630(8) 0.71960(15) 0.0445 1.0000 Uani . . .
O31 O 0.36051(18) 0.83148(7) 0.13336(11) 0.0410 1.0000 Uani . . .
O32 O 0.5851(4) 0.58833(13) 0.0367(2) 0.0617(9) 0.645(5) Uiso D P 1
C33 C 0.6755(5) 0.5451(2) 0.0214(3) 0.0442(9) 0.645(5) Uiso D P 1
C34 C 0.7462(6) 0.5054(2) 0.1064(4) 0.0653(13) 0.645(5) Uiso D P 1
C35 C 0.7241(7) 0.5255(3) -0.0817(4) 0.0830(16) 0.645(5) Uiso D P 1
O36 O 0.5540(6) 0.6027(2) -0.0284(4) 0.0593(16) 0.355(5) Uiso . P 2
N37 N 0.7188(6) 0.5229(2) 0.0194(4) 0.0353(13) 0.355(5) Uiso D P 2
C38 C 0.6512(11) 0.5606(4) -0.0497(6) 0.080(3) 0.355(5) Uiso D P 2
C39 C 0.6855(14) 0.5265(5) 0.1186(5) 0.087(3) 0.355(5) Uiso D P 2
C40 C 0.818(2) 0.4759(6) -0.0109(10) 0.171(7) 0.355(5) Uiso D P 2
H21 H -0.4897 0.7235 1.2422 0.0331 1.0000 Uiso R . .
H31 H -0.3392 0.7439 1.0806 0.0356 1.0000 Uiso R . .
H51 H -0.0630 0.6301 1.2544 0.0308 1.0000 Uiso R . .
H71 H -0.2194 0.6792 0.9511 0.0332 1.0000 Uiso R . .
H81 H -0.0288 0.6726 0.8215 0.0330 1.0000 Uiso R . .
H111 H 0.4812 0.7272 0.8809 0.0354 1.0000 Uiso R . .
H121 H 0.6139 0.6949 0.7207 0.0326 1.0000 Uiso R . .
H141 H 0.1829 0.6064 0.7389 0.0317 1.0000 Uiso R . .
H151 H 0.5471 0.6199 0.5836 0.0328 1.0000 Uiso R . .
H152 H 0.3503 0.6298 0.5505 0.0331 1.0000 Uiso R . .
H171 H 0.1735 0.5437 0.5304 0.0355 1.0000 Uiso R . .
H181 H 0.1315 0.4393 0.5388 0.0363 1.0000 Uiso R . .
H201 H 0.4253 0.3303 0.5998 0.0342 1.0000 Uiso R . .
H202 H 0.2306 0.3391 0.5711 0.0342 1.0000 Uiso R . .
H211 H 0.5829 0.4180 0.6858 0.0328 1.0000 Uiso R . .
H221 H 0.6237 0.5232 0.6775 0.0327 1.0000 Uiso R . .
H231 H 0.3551 0.6729 1.0304 0.0449 1.0000 Uiso R . .
H241 H 0.1678 0.6822 1.1594 0.0442 1.0000 Uiso R . .
H341 H 0.7288 0.4629 0.0926 0.0970 0.645(5) Uiso R P 1
H342 H 0.8649 0.5127 0.1131 0.0968 0.645(5) Uiso R P 1
H343 H 0.6948 0.5146 0.1697 0.0979 0.645(5) Uiso R P 1
H351 H 0.7210 0.4823 -0.0856 0.1200 0.645(5) Uiso R P 1
H352 H 0.8349 0.5382 -0.0904 0.1210 0.645(5) Uiso R P 1
H353 H 0.6474 0.5427 -0.1299 0.1206 0.645(5) Uiso R P 1
H381 H 0.6743 0.5548 -0.1165 0.0956 0.355(5) Uiso R P 2
H391 H 0.7888 0.5348 0.1583 0.1262 0.355(5) Uiso R P 2
H392 H 0.6057 0.5591 0.1275 0.1259 0.355(5) Uiso R P 2
H393 H 0.6375 0.4883 0.1391 0.1260 0.355(5) Uiso R P 2
H403 H 0.8171 0.4433 0.0370 0.2280 0.355(5) Uiso R P 2
H402 H 0.9308 0.4903 -0.0165 0.2280 0.355(5) Uiso R P 2
H401 H 0.7727 0.4628 -0.0756 0.2278 0.355(5) Uiso R P 2
H312 H 0.4276 0.8274 0.0865 0.0599 1.0000 Uiso R . .
H311 H 0.3747 0.8674 0.1530 0.0606 1.0000 Uiso R . .

loop_
_atom_site_aniso_label
_atom_site_aniso_U_11
_atom_site_aniso_U_22
_atom_site_aniso_U_33
_atom_site_aniso_U_23
_atom_site_aniso_U_13
_atom_site_aniso_U_12
N1 0.0258(7) 0.0310(8) 0.0222(7) -0.0016(6) 0.0050(6) -0.0024(6)
C2 0.0244(9) 0.0342(10) 0.0267(9) -0.0016(8) 0.0036(7) 0.0024(7)
C3 0.0267(9) 0.0355(10) 0.0270(9) 0.0009(8) 0.0033(7) 0.0041(7)
N4 0.0236(7) 0.0322(8) 0.0230(7) 0.0005(6) 0.0049(6) 0.0020(6)
C5 0.0276(9) 0.0278(9) 0.0257(9) -0.0004(7) 0.0039(7) 0.0015(7)
C6 0.0253(9) 0.0325(10) 0.0242(9) -0.0006(7) 0.0064(7) 0.0011(7)
C7 0.0226(8) 0.0359(10) 0.0266(9) 0.0015(8) 0.0034(7) 0.0003(7)
C8 0.0270(9) 0.0367(10) 0.0222(8) 0.0001(8) 0.0033(7) -0.0012(7)
C9 0.0251(9) 0.0355(10) 0.0245(9) -0.0045(7) 0.0069(7) -0.0012(7)
N10 0.0239(7) 0.0329(8) 0.0257(8) -0.0034(6) 0.0058(6) -0.0016(6)
C11 0.0240(9) 0.0345(10) 0.0325(10) -0.0051(8) 0.0041(7) -0.0040(7)
C12 0.0220(8) 0.0325(10) 0.0321(9) -0.0001(8) 0.0044(7) -0.0027(7)
N13 0.0262(7) 0.0277(8) 0.0235(7) 0.0012(6) 0.0061(6) 0.0013(6)
C14 0.0245(9) 0.0302(9) 0.0255(9) -0.0008(7) 0.0038(7) -0.0014(7)
C15 0.0329(9) 0.0319(10) 0.0216(9) 0.0002(7) 0.0075(7) 0.0025(7)
C16 0.0272(9) 0.0306(9) 0.0180(8) -0.0001(7) 0.0064(7) 0.0026(7)
C17 0.0258(9) 0.0361(10) 0.0287(9) 0.0004(8) -0.0008(7) 0.0053(7)
C18 0.0236(9) 0.0401(10) 0.0276(9) -0.0024(8) -0.0001(7) -0.0022(8)
C19 0.0276(9) 0.0317(10) 0.0189(8) -0.0014(7) 0.0061(7) -0.0016(7)
C20 0.0339(10) 0.0339(10) 0.0198(8) -0.0019(7) 0.0064(7) -0.0046(8)
C21 0.0262(9) 0.0323(10) 0.0265(9) 0.0017(7) 0.0005(7) 0.0018(7)
C22 0.0219(8) 0.0341(10) 0.0267(9) -0.0012(7) 0.0009(7) -0.0018(7)
C23 0.0219(9) 0.0671(14) 0.0306(10) -0.0078(10) 0.0023(7) 0.0004(9)
C24 0.0271(9) 0.0624(14) 0.0239(9) -0.0057(9) 0.0019(7) 0.0039(9)
N25 0.0252(8) 0.0311(8) 0.0269(8) -0.0012(6) -0.0015(6) 0.0024(6)
N26 0.0325(9) 0.0506(11) 0.0381(10) -0.0022(8) 0.0105(7) -0.0023(8)
N27 0.0396(9) 0.0473(10) 0.0296(9) 0.0021(7) 0.0083(7) -0.0004(8)
N28 0.0202(8) 0.0419(11) 0.0481(11) 0.0003(8) 0.0010(7) 0.0009(7)
N29 0.0333(10) 0.0329(10) 0.0872(16) 0.0000(10) -0.0008(9) 0.0019(8)
N30 0.0351(9) 0.0352(10) 0.0631(12) 0.0013(9) 0.0015(8) -0.0057(7)
O31 0.0410(8) 0.0484(9) 0.0346(8) -0.0032(6) 0.0118(6) -0.0046(6)

loop_
_atom_type_symbol
_atom_type_scat_dispersion_real
_atom_type_scat_dispersion_imag
_atom_type_scat_Cromer_Mann_a1
_atom_type_scat_Cromer_Mann_b1
_atom_type_scat_Cromer_Mann_a2
_atom_type_scat_Cromer_Mann_b2
_atom_type_scat_Cromer_Mann_a3
_atom_type_scat_Cromer_Mann_b3
_atom_type_scat_Cromer_Mann_a4
_atom_type_scat_Cromer_Mann_b4
_atom_type_scat_Cromer_Mann_c
_atom_type_scat_source
C 0.0033 0.0016 2.3100 20.8439 1.0200 10.2075 1.5886 0.5687 0.8650 51.6512 0.2156 'International Tables Vol C 4.2.6.8 and 6.1.1.4'
H 0.0000 0.0000 0.4930 10.5109 0.3229 26.1257 0.1402 3.1424 0.0408 57.7998 0.0030 'International Tables Vol C 4.2.6.8 and 6.1.1.4'
N 0.0061 0.0033 12.2126 0.0057 3.1322 9.8933 2.0125 28.9975 1.1663 0.5826 -11.5290 'International Tables Vol C 4.2.6.8 and 6.1.1.4'
O 0.0106 0.0060 3.0485 13.2771 2.2868 5.7011 1.5463 0.3239 0.8670 32.9089 0.2508 'International Tables Vol C 4.2.6.8 and 6.1.1.4'

loop_
_geom_angle_atom_site_label_1
_geom_angle_site_symmetry_1
_geom_angle_atom_site_label_2
_geom_angle_atom_site_label_3
_geom_angle_site_symmetry_3
_geom_angle
_geom_angle_publ_flag
C20 2_567 N1 C2 . 125.06(15) yes
C20 2_567 N1 C5 . 125.77(15) yes
C2 . N1 C5 . 109.16(14) yes
N1 . C2 C3 . 107.11(15) yes
N1 . C2 H21 . 122.5 no
C3 . C2 H21 . 130.4 no
C2 . C3 N4 . 107.04(16) yes
C2 . C3 H31 . 128.8 no
N4 . C3 H31 . 124.1 no
C3 . N4 C5 . 108.72(14) yes
C3 . N4 C6 . 125.33(15) yes
C5 . N4 C6 . 125.91(15) yes
N4 . C5 N1 . 107.96(15) yes
N4 . C5 H51 . 125.5 no
N1 . C5 H51 . 126.5 no
N4 . C6 C7 . 118.16(15) yes
N4 . C6 C24 . 120.25(16) yes
C7 . C6 C24 . 121.60(16) yes
C6 . C7 C8 . 119.48(17) yes
C6 . C7 H71 . 119.5 no
C8 . C7 H71 . 121.0 no
C7 . C8 C9 . 118.94(16) yes
C7 . C8 H81 . 121.6 no
C9 . C8 H81 . 119.5 no
C8 . C9 N10 . 119.10(15) yes
C8 . C9 C23 . 121.52(17) yes
N10 . C9 C23 . 119.38(16) yes
C9 . N10 C11 . 125.93(15) yes
C9 . N10 C14 . 125.36(15) yes
C11 . N10 C14 . 108.71(15) yes
N10 . C11 C12 . 107.30(16) yes
N10 . C11 H111 . 123.4 no
C12 . C11 H111 . 129.3 no
C11 . C12 N13 . 106.79(15) yes
C11 . C12 H121 . 129.1 no
N13 . C12 H121 . 124.1 no
C12 . N13 C14 . 109.23(14) yes
C12 . N13 C15 . 125.41(14) yes
C14 . N13 C15 . 125.34(15) yes
N10 . C14 N13 . 107.98(15) yes
N10 . C14 H141 . 126.0 no
N13 . C14 H141 . 126.0 no
N13 . C15 C16 . 111.58(14) yes
N13 . C15 H151 . 106.4 no
C16 . C15 H151 . 110.8 no
N13 . C15 H152 . 106.6 no
C16 . C15 H152 . 109.9 no
H151 . C15 H152 . 111.4 no
C15 . C16 C17 . 120.86(16) yes
C15 . C16 C22 . 120.01(16) yes
C17 . C16 C22 . 119.13(17) yes
C16 . C17 C18 . 120.36(17) yes
C16 . C17 H171 . 119.3 no
C18 . C17 H171 . 120.3 no
C17 . C18 C19 . 120.39(17) yes
C17 . C18 H181 . 120.1 no
C19 . C18 H181 . 119.5 no
C18 . C19 C20 . 120.30(16) yes
C18 . C19 C21 . 119.47(17) yes
C20 . C19 C21 . 120.21(16) yes
C19 . C20 N1 2_567 112.23(14) yes
C19 . C20 H201 . 109.4 no
N1 2_567 C20 H201 . 106.5 no
C19 . C20 H202 . 110.7 no
N1 2_567 C20 H202 . 107.7 no
H201 . C20 H202 . 110.3 no
C19 . C21 C22 . 119.88(16) yes
C19 . C21 H211 . 119.8 no
C22 . C21 H211 . 120.3 no
C16 . C22 C21 . 120.77(16) yes
C16 . C22 H221 . 119.4 no
C21 . C22 H221 . 119.8 no
C9 . C23 C24 . 119.43(17) yes
C9 . C23 H231 . 120.0 no
C24 . C23 H231 . 120.6 no
C23 . C24 C6 . 119.03(17) yes
C23 . C24 H241 . 120.4 no
C6 . C24 H241 . 120.6 no
N26 . N25 N27 . 178.33(19) yes
N29 . N28 N30 . 178.7(2) yes
H312 . O31 H311 . 104.2 no
O32 . C33 C34 . 121.9(4) yes
O32 . C33 C35 . 124.1(4) yes
C34 . C33 C35 . 114.0(4) yes
C33 . C34 H341 . 112.1 no
C33 . C34 H342 . 107.4 no
H341 . C34 H342 . 108.2 no
C33 . C34 H343 . 111.3 no
H341 . C34 H343 . 107.6 no
H342 . C34 H343 . 110.3 no
C33 . C35 H351 . 109.2 no
C33 . C35 H352 . 108.5 no
H351 . C35 H352 . 108.2 no
C33 . C35 H353 . 108.1 no
H351 . C35 H353 . 110.5 no
H352 . C35 H353 . 112.4 no
C38 . N37 C39 . 122.5(7) yes
C38 . N37 C40 . 119.2(7) yes
C39 . N37 C40 . 118.3(7) yes
N37 . C38 O36 . 122.8(8) yes
N37 . C38 H381 . 118.6 no
O36 . C38 H381 . 118.5 no
N37 . C39 H391 . 109.3 no
N37 . C39 H392 . 109.0 no
H391 . C39 H392 . 109.9 no
N37 . C39 H393 . 108.8 no
H391 . C39 H393 . 110.4 no
H392 . C39 H393 . 109.5 no
N37 . C40 H403 . 110.1 no
N37 . C40 H402 . 109.5 no
H403 . C40 H402 . 109.8 no
N37 . C40 H401 . 106.9 no
H403 . C40 H401 . 110.5 no
H402 . C40 H401 . 110.1 no

loop_
_geom_bond_atom_site_label_1
_geom_bond_atom_site_label_2
_geom_bond_site_symmetry_2
_geom_bond_distance
_geom_bond_publ_flag
N1 C20 2_567 1.480(2) yes
N1 C2 . 1.380(2) yes
N1 C5 . 1.331(2) yes
C2 C3 . 1.347(3) yes
C2 H21 . 0.950 no
C3 N4 . 1.385(2) yes
C3 H31 . 0.946 no
N4 C5 . 1.338(2) yes
N4 C6 . 1.439(2) yes
C5 H51 . 0.943 no
C6 C7 . 1.385(3) yes
C6 C24 . 1.382(3) yes
C7 C8 . 1.387(2) yes
C7 H71 . 0.947 no
C8 C9 . 1.384(2) yes
C8 H81 . 0.937 no
C9 N10 . 1.439(2) yes
C9 C23 . 1.387(3) yes
N10 C11 . 1.382(2) yes
N10 C14 . 1.339(2) yes
C11 C12 . 1.348(3) yes
C11 H111 . 0.935 no
C12 N13 . 1.384(2) yes
C12 H121 . 0.935 no
N13 C14 . 1.329(2) yes
N13 C15 . 1.489(2) yes
C14 H141 . 0.948 no
C15 C16 . 1.504(3) yes
C15 H151 . 0.987 no
C15 H152 . 0.984 no
C16 C17 . 1.390(3) yes
C16 C22 . 1.391(2) yes
C17 C18 . 1.384(3) yes
C17 H171 . 0.946 no
C18 C19 . 1.392(3) yes
C18 H181 . 0.932 no
C19 C20 . 1.509(3) yes
C19 C21 . 1.392(2) yes
C20 H201 . 0.974 no
C20 H202 . 0.973 no
C21 C22 . 1.386(3) yes
C21 H211 . 0.964 no
C22 H221 . 0.948 no
C23 C24 . 1.386(3) yes
C23 H231 . 0.943 no
C24 H241 . 0.948 no
N25 N26 . 1.173(2) yes
N25 N27 . 1.185(2) yes
N28 N29 . 1.171(2) yes
N28 N30 . 1.185(2) yes
O31 H312 . 0.848 no
O31 H311 . 0.839 no
O32 C33 . 1.219(5) yes
C33 C34 . 1.515(5) yes
C33 C35 . 1.505(5) yes
C34 H341 . 0.962 no
C34 H342 . 0.964 no
C34 H343 . 0.977 no
C35 H351 . 0.955 no
C35 H352 . 0.944 no
C35 H353 . 0.942 no
O36 C38 . 1.253(10) yes
N37 C38 . 1.330(7) yes
N37 C39 . 1.358(7) yes
N37 C40 . 1.379(7) yes
C38 H381 . 0.925 no
C39 H391 . 0.975 no
C39 H392 . 0.973 no
C39 H393 . 0.971 no
C40 H403 . 0.960 no
C40 H402 . 0.963 no
C40 H401 . 0.959 no

loop_
_geom_hbond_atom_site_label_D
_geom_hbond_atom_site_label_H
_geom_hbond_atom_site_label_A
_geom_hbond_site_symmetry_A
_geom_hbond_angle_DHA
_geom_hbond_distance_DH
_geom_hbond_distance_HA
_geom_hbond_distance_DA
_geom_hbond_publ_flag
C2 H21 N26 2_567 144 0.95 2.45 3.264(5) yes
C3 H31 N27 3_556 170 0.95 2.32 3.258(5) yes
C5 H51 N29 2_567 161 0.94 2.16 3.066(5) yes
C7 H71 O36 1_456 133 0.95 2.50 3.222(5) yes
C11 H111 N25 3_656 140 0.94 2.43 3.203(5) yes
C11 H111 N27 3_656 163 0.94 2.44 3.344(5) yes
C12 H121 O31 4_565 148 0.94 2.42 3.248(5) yes
C14 H141 N30 . 170 0.95 2.16 3.095(5) yes
C20 H202 N27 1_455 151 0.97 2.56 3.443(5) yes
C22 H221 N28 1_655 145 0.95 2.55 3.374(5) yes
C23 H231 O36 1_556 129 0.94 2.38 3.064(5) yes
C24 H241 N26 2_667 176 0.95 2.43 3.378(5) yes
C40 H402 C40 2_765 166 0.96 2.16 3.101(5) yes
O31 H312 N27 3_655 177 0.85 2.09 2.932(5) yes
O31 H311 N30 4_564 166 0.84 1.98 2.806(5) yes
